data_7159906
loop_
_publ_author_name
'Nguyen, Cao Nguyen'
'Nguyen, Duc Toan'
'Tran, Ha An'
'Mac, Dinh Hung'
'Nguyen, Thi Thu Tram'
'Retailleau, Pascal'
'Nguyen, Thanh Binh'

_publ_section_title
;
 Base- and sulfur-promoted oxidative lactonization of chalcone-acetate
 Michael adducts: access to pyran-2-ones.
;
_journal_issue 19
_journal_name_full 'Organic &amp; biomolecular chemistry'
_journal_page_first 3871
_journal_page_last 3875
_journal_paper_doi 10.1039/d4ob00479e
_journal_volume 22
_journal_year 2024
_chemical_formula_moiety 'C24 H18 O2'
_chemical_formula_sum 'C24 H18 O2'
_chemical_formula_weight 338.38
_chemical_name_systematic 4,6-diphenyl-3-(p-tolyl)-2H-pyran-2-one
_space_group_crystal_system monoclinic
_space_group_IT_number 14
_space_group_name_Hall '-P 2yn'
_space_group_name_H-M_alt 'P 1 21/n 1'
_atom_sites_solution_hydrogens geom
_atom_sites_solution_primary other
_atom_sites_solution_secondary difmap
_audit_creation_method SHELXL-2019/3
_audit_update_record
;
2023-11-30 deposited with the CCDC.	2024-04-18 downloaded from the CCDC.
;
_cell_angle_alpha 90
_cell_angle_beta 114.575(12)
_cell_angle_gamma 90
_cell_formula_units_Z 4
_cell_length_a 9.459(4)
_cell_length_b 18.500(7)
_cell_length_c 11.372(4)
_cell_measurement_reflns_used 1289
_cell_measurement_temperature 293(2)
_cell_measurement_theta_max 49.4
_cell_measurement_theta_min 7.0
_cell_volume 1809.7(12)
_computing_cell_refinement
;
CrystalClear-SM Expert 2.0 r16 (Rigaku, 2014)
;
_computing_data_collection
;
CrystalClear-SM Expert 2.0 r16 (Rigaku, 2014)
;
_computing_data_reduction
;
CrystalClear-SM Expert 2.0 r16 (Rigaku, 2014)
;
_computing_structure_refinement 'SHELXL-2019/2 (Sheldrick, 2015b)'
_computing_structure_solution 'SHELXT 2018/2 (Sheldrick, 2015a)'
_diffrn_ambient_temperature 293(2)
_diffrn_detector 'Rapid 2 curved Imaging Plate'
_diffrn_detector_area_resol_mean 10.0000
_diffrn_measured_fraction_theta_full 0.985
_diffrn_measured_fraction_theta_max 0.985
_diffrn_measurement_device
;
Crystal Goniometer chi partial
;
_diffrn_measurement_device_type
;
Rigaku Spider 
;
_diffrn_measurement_method 'profile data from \w-scans'
_diffrn_measurement_specimen_support Fiber
_diffrn_radiation_monochromator 'Confocal CMF Osmic'
_diffrn_radiation_type CuK\a
_diffrn_radiation_wavelength 1.54187
_diffrn_reflns_av_R_equivalents 0.1269
_diffrn_reflns_av_unetI/netI 0.0930
_diffrn_reflns_Laue_measured_fraction_full 0.985
_diffrn_reflns_Laue_measured_fraction_max 0.985
_diffrn_reflns_limit_h_max 10
_diffrn_reflns_limit_h_min -10
_diffrn_reflns_limit_k_max 19
_diffrn_reflns_limit_k_min -18
_diffrn_reflns_limit_l_max 12
_diffrn_reflns_limit_l_min -12
_diffrn_reflns_number 14152
_diffrn_reflns_point_group_measured_fraction_full 0.985
_diffrn_reflns_point_group_measured_fraction_max 0.985
_diffrn_reflns_theta_full 55.984
_diffrn_reflns_theta_max 55.984
_diffrn_reflns_theta_min 7.030
_diffrn_source 'Rotating Anode mm007HF'
_exptl_absorpt_coefficient_mu 0.614
_exptl_absorpt_correction_T_max 1.000
_exptl_absorpt_correction_T_min 0.608
_exptl_absorpt_correction_type multi-scan
_exptl_absorpt_process_details 'Abscor (Higashi, Rigaku, 1998)'
_exptl_crystal_colour yellow
_exptl_crystal_density_diffrn 1.242
_exptl_crystal_description platelet
_exptl_crystal_F_000 712
_exptl_crystal_recrystallization_method 'Re-crystallisation from solvent: CDCl3'
_exptl_crystal_size_max 0.25
_exptl_crystal_size_mid 0.16
_exptl_crystal_size_min 0.03
_refine_diff_density_max 0.213
_refine_diff_density_min -0.237
_refine_diff_density_rms 0.048
_refine_ls_extinction_method none
_refine_ls_goodness_of_fit_ref 1.023
_refine_ls_hydrogen_treatment constr
_refine_ls_matrix_type full
_refine_ls_number_parameters 236
_refine_ls_number_reflns 2317
_refine_ls_number_restraints 0
_refine_ls_restrained_S_all 1.023
_refine_ls_R_factor_all 0.0944
_refine_ls_R_factor_gt 0.0640
_refine_ls_shift/su_max 0.002
_refine_ls_shift/su_mean 0.000
_refine_ls_structure_factor_coef Fsqd
_refine_ls_weighting_details 'w=1/[\s^2^(Fo^2^)+(0.0962P)^2^] where P=(Fo^2^+2Fc^2^)/3'
_refine_ls_weighting_scheme calc
_refine_ls_wR_factor_gt 0.1492
_refine_ls_wR_factor_ref 0.1895
_reflns_Friedel_coverage 0.000
_reflns_number_gt 1401
_reflns_number_total 2319
_reflns_threshold_expression 'I > 2\s(I)'
_cod_data_source_file d4ob00479e2.cif
_cod_data_source_block BN7550
_cod_depositor_comments
;
The following automatic conversions were performed:

data item '_exptl_absorpt_correction_type' value 'Multi-scan' was
changed to 'multi-scan' in accordance with the
/home/data/users/saulius/crontab/automatic-downloads/rss-feeds/RSC/lib/dictionaries/cif_core.dic
dictionary named 'cif_core.dic' version 2.4.2 last updated on
2011-04-26.

Automatic conversion script
Id: cif_fix_values 8170 2020-07-09 18:12:32Z antanas 

 Adding full bibliography for 7159906.cif.
;
_cod_original_sg_symbol_H-M 'P 21/n'
_cod_database_code 7159906
_shelx_space_group_comment
;
The symmetry employed for this shelxl refinement is uniquely defined
by the following loop, which should always be used as a source of
symmetry information in preference to the above space-group names.
They are only intended as comments.
;

loop_
_space_group_symop_operation_xyz
'x, y, z'
'-x+1/2, y+1/2, -z+1/2'
'-x, -y, -z'
'x-1/2, -y-1/2, z-1/2'

loop_
_atom_site_label
_atom_site_type_symbol
_atom_site_fract_x
_atom_site_fract_y
_atom_site_fract_z
_atom_site_U_iso_or_equiv
_atom_site_adp_type
_atom_site_occupancy
_atom_site_site_symmetry_order
_atom_site_calc_flag
_atom_site_refinement_flags_posn
_atom_site_refinement_flags_adp
_atom_site_refinement_flags_occupancy
_atom_site_disorder_assembly
_atom_site_disorder_group
O1 O 0.1204(2) 0.02503(9) 0.28339(17) 0.0639(7) Uani 1 1 d . . . . .
C1 C 0.2270(3) -0.02055(13) 0.5045(3) 0.0524(8) Uani 1 1 d . . . . .
C6 C 0.2364(4) -0.08083(13) 0.5922(3) 0.0531(9) Uani 1 1 d . . . . .
C5 C 0.1261(4) -0.02980(17) 0.3687(3) 0.0606(9) Uani 1 1 d . . . . .
C4 C 0.2130(4) 0.08557(15) 0.3244(4) 0.0588(9) Uani 1 1 d . . . . .
C3 C 0.3054(4) 0.09431(14) 0.4489(3) 0.0602(9) Uani 1 1 d . . . . .
H3 H 0.366361 0.135724 0.475101 0.072 Uiso 1 1 calc R U . . .
C2 C 0.3136(3) 0.04184(14) 0.5433(3) 0.0521(8) Uani 1 1 d . . . . .
O2 O 0.0444(2) -0.08174(11) 0.31744(19) 0.0799(8) Uani 1 1 d . . . . .
C9 C 0.2550(5) -0.19543(15) 0.7618(3) 0.0681(10) Uani 1 1 d . . . . .
C8 C 0.1136(4) -0.17216(15) 0.6675(3) 0.0711(10) Uani 1 1 d . . . . .
H8 H 0.023051 -0.195068 0.660837 0.085 Uiso 1 1 calc R U . . .
C7 C 0.1021(3) -0.11644(14) 0.5833(3) 0.0629(9) Uani 1 1 d . . . . .
H7 H 0.005425 -0.102672 0.520849 0.075 Uiso 1 1 calc R U . . .
C16 C 0.6192(5) 0.09050(17) 0.9342(4) 0.0924(12) Uani 1 1 d . . . . .
H16 H 0.686141 0.099901 1.019773 0.111 Uiso 1 1 calc R U . . .
C15 C 0.4643(5) 0.07499(17) 0.9011(4) 0.0857(12) Uani 1 1 d . . . . .
H15 H 0.426698 0.075854 0.964772 0.103 Uiso 1 1 calc R U . . .
C14 C 0.3648(4) 0.05831(14) 0.7761(4) 0.0685(10) Uani 1 1 d . . . . .
H14 H 0.261589 0.046873 0.756101 0.082 Uiso 1 1 calc R U . . .
C13 C 0.4186(4) 0.05860(13) 0.6804(3) 0.0556(9) Uani 1 1 d . . . . .
C12 C 0.2652(4) -0.25614(15) 0.8530(3) 0.1079(14) Uani 1 1 d . . . . .
H12A H 0.343847 -0.289771 0.855775 0.162 Uiso 1 1 calc R U . . .
H12B H 0.166787 -0.280428 0.823411 0.162 Uiso 1 1 calc R U . . .
H12C H 0.291538 -0.236953 0.937956 0.162 Uiso 1 1 calc R U . . .
C11 C 0.3794(4) -0.10513(15) 0.6857(3) 0.0615(9) Uani 1 1 d . . . . .
H11 H 0.470664 -0.083159 0.692012 0.074 Uiso 1 1 calc R U . . .
C10 C 0.3873(4) -0.16057(15) 0.7681(3) 0.0698(10) Uani 1 1 d . . . . .
H10 H 0.483823 -0.175106 0.829616 0.084 Uiso 1 1 calc R U . . .
C18 C 0.5722(4) 0.07688(15) 0.7140(4) 0.0688(10) Uani 1 1 d . . . . .
H18 H 0.608783 0.079142 0.649838 0.083 Uiso 1 1 calc R U . . .
C17 C 0.6726(5) 0.09185(17) 0.8399(4) 0.0833(11) Uani 1 1 d . . . . .
H17 H 0.776159 0.102795 0.860374 0.100 Uiso 1 1 calc R U . . .
C20 C 0.2396(4) 0.20561(16) 0.2410(3) 0.0774(10) Uani 1 1 d . . . . .
H20 H 0.278377 0.223476 0.324997 0.093 Uiso 1 1 calc R U . . .
C19 C 0.1931(3) 0.13427(16) 0.2172(3) 0.0604(9) Uani 1 1 d . . . . .
C21 C 0.2287(4) 0.25044(17) 0.1407(4) 0.0893(12) Uani 1 1 d . . . . .
H21 H 0.261174 0.298273 0.157392 0.107 Uiso 1 1 calc R U . . .
C24 C 0.1341(4) 0.10901(18) 0.0916(4) 0.0812(11) Uani 1 1 d . . . . .
H24 H 0.101466 0.061244 0.074139 0.097 Uiso 1 1 calc R U . . .
C23 C 0.1234(4) 0.1545(2) -0.0086(3) 0.0930(12) Uani 1 1 d . . . . .
H23 H 0.084292 0.137185 -0.092950 0.112 Uiso 1 1 calc R U . . .
C22 C 0.1706(4) 0.2249(2) 0.0169(4) 0.0944(13) Uani 1 1 d . . . . .
H22 H 0.163012 0.255444 -0.050348 0.113 Uiso 1 1 calc R U . . .

loop_
_atom_site_aniso_label
_atom_site_aniso_U_11
_atom_site_aniso_U_22
_atom_site_aniso_U_33
_atom_site_aniso_U_23
_atom_site_aniso_U_13
_atom_site_aniso_U_12
O1 0.0737(16) 0.0628(13) 0.0535(16) 0.0058(10) 0.0248(13) -0.0015(11)
C1 0.057(2) 0.0552(17) 0.046(2) 0.0003(16) 0.0234(18) 0.0006(15)
C6 0.058(2) 0.0498(17) 0.055(2) -0.0051(15) 0.027(2) 0.0018(15)
C5 0.067(2) 0.062(2) 0.057(3) 0.0031(19) 0.031(2) 0.0030(17)
C4 0.070(2) 0.0570(19) 0.060(2) -0.0010(18) 0.037(2) -0.0003(16)
C3 0.077(2) 0.0544(17) 0.057(2) 0.0016(18) 0.035(2) -0.0051(16)
C2 0.055(2) 0.0565(17) 0.047(2) -0.0003(16) 0.0236(19) 0.0041(15)
O2 0.0967(19) 0.0680(14) 0.0678(19) -0.0090(11) 0.0271(16) -0.0186(12)
C9 0.098(3) 0.0521(19) 0.057(3) -0.0005(16) 0.035(2) 0.0021(19)
C8 0.086(3) 0.064(2) 0.075(3) -0.0004(19) 0.045(2) -0.0101(18)
C7 0.063(2) 0.0587(18) 0.072(2) 0.0005(17) 0.0330(19) 0.0015(16)
C16 0.119(4) 0.088(3) 0.064(3) -0.015(2) 0.032(3) -0.007(2)
C15 0.126(4) 0.080(2) 0.068(3) -0.008(2) 0.057(3) -0.003(2)
C14 0.091(3) 0.066(2) 0.062(3) -0.0052(18) 0.046(2) -0.0037(18)
C13 0.075(2) 0.0446(16) 0.051(2) 0.0004(15) 0.030(2) 0.0009(15)
C12 0.167(4) 0.067(2) 0.088(3) 0.016(2) 0.051(3) -0.015(2)
C11 0.067(2) 0.0548(18) 0.067(3) -0.0013(16) 0.032(2) 0.0044(16)
C10 0.087(3) 0.0553(18) 0.065(3) 0.0017(17) 0.030(2) 0.0082(18)
C18 0.076(3) 0.074(2) 0.062(3) -0.0104(18) 0.035(2) -0.0107(18)
C17 0.077(3) 0.095(3) 0.070(3) -0.015(2) 0.024(3) -0.0173(19)
C20 0.105(3) 0.066(2) 0.071(3) 0.0119(19) 0.047(2) 0.0092(19)
C19 0.069(2) 0.068(2) 0.051(2) 0.0090(18) 0.031(2) 0.0071(16)
C21 0.120(3) 0.070(2) 0.093(3) 0.021(2) 0.060(3) 0.015(2)
C24 0.093(3) 0.088(2) 0.068(3) 0.010(2) 0.039(2) -0.007(2)
C23 0.101(3) 0.118(3) 0.059(3) 0.011(3) 0.033(2) -0.005(2)
C22 0.108(3) 0.099(3) 0.091(4) 0.033(3) 0.056(3) 0.013(2)

loop_
_atom_type_symbol
_atom_type_description
_atom_type_scat_dispersion_real
_atom_type_scat_dispersion_imag
_atom_type_scat_source
C C 0.0181 0.0091 'International Tables Vol C Tables 4.2.6.8 and 6.1.1.4'
H H 0.0000 0.0000 'International Tables Vol C Tables 4.2.6.8 and 6.1.1.4'
O O 0.0492 0.0322 'International Tables Vol C Tables 4.2.6.8 and 6.1.1.4'

loop_
_geom_angle_atom_site_label_1
_geom_angle_atom_site_label_2
_geom_angle_atom_site_label_3
_geom_angle
_geom_angle_site_symmetry_1
_geom_angle_site_symmetry_3
_geom_angle_publ_flag
C4 O1 C5 121.5(3) . . ?
C2 C1 C5 118.7(3) . . ?
C2 C1 C6 123.8(3) . . ?
C5 C1 C6 117.4(3) . . ?
C7 C6 C11 117.7(3) . . ?
C7 C6 C1 120.7(3) . . ?
C11 C6 C1 121.6(3) . . ?
O2 C5 O1 114.1(3) . . ?
O2 C5 C1 127.5(3) . . ?
O1 C5 C1 118.4(3) . . ?
C3 C4 O1 120.2(3) . . ?
C3 C4 C19 127.8(3) . . ?
O1 C4 C19 112.0(3) . . ?
C4 C3 C2 121.7(3) . . ?
C4 C3 H3 119.2 . . ?
C2 C3 H3 119.2 . . ?
C1 C2 C3 119.4(3) . . ?
C1 C2 C13 123.9(3) . . ?
C3 C2 C13 116.7(3) . . ?
C10 C9 C8 117.1(3) . . ?
C10 C9 C12 121.0(3) . . ?
C8 C9 C12 121.9(3) . . ?
C7 C8 C9 122.6(3) . . ?
C7 C8 H8 118.7 . . ?
C9 C8 H8 118.7 . . ?
C8 C7 C6 119.7(3) . . ?
C8 C7 H7 120.2 . . ?
C6 C7 H7 120.2 . . ?
C17 C16 C15 119.1(4) . . ?
C17 C16 H16 120.4 . . ?
C15 C16 H16 120.4 . . ?
C14 C15 C16 121.4(3) . . ?
C14 C15 H15 119.3 . . ?
C16 C15 H15 119.3 . . ?
C15 C14 C13 119.8(3) . . ?
C15 C14 H14 120.1 . . ?
C13 C14 H14 120.1 . . ?
C14 C13 C18 118.2(3) . . ?
C14 C13 C2 121.3(3) . . ?
C18 C13 C2 120.5(3) . . ?
C9 C12 H12A 109.5 . . ?
C9 C12 H12B 109.5 . . ?
H12A C12 H12B 109.5 . . ?
C9 C12 H12C 109.5 . . ?
H12A C12 H12C 109.5 . . ?
H12B C12 H12C 109.5 . . ?
C10 C11 C6 121.3(3) . . ?
C10 C11 H11 119.3 . . ?
C6 C11 H11 119.3 . . ?
C11 C10 C9 121.5(3) . . ?
C11 C10 H10 119.2 . . ?
C9 C10 H10 119.2 . . ?
C17 C18 C13 121.9(3) . . ?
C17 C18 H18 119.0 . . ?
C13 C18 H18 119.0 . . ?
C16 C17 C18 119.6(4) . . ?
C16 C17 H17 120.2 . . ?
C18 C17 H17 120.2 . . ?
C21 C20 C19 120.3(3) . . ?
C21 C20 H20 119.9 . . ?
C19 C20 H20 119.9 . . ?
C24 C19 C20 119.0(3) . . ?
C24 C19 C4 120.7(3) . . ?
C20 C19 C4 120.3(3) . . ?
C22 C21 C20 120.3(3) . . ?
C22 C21 H21 119.9 . . ?
C20 C21 H21 119.9 . . ?
C19 C24 C23 120.3(3) . . ?
C19 C24 H24 119.8 . . ?
C23 C24 H24 119.8 . . ?
C22 C23 C24 119.9(4) . . ?
C22 C23 H23 120.1 . . ?
C24 C23 H23 120.1 . . ?
C21 C22 C23 120.3(4) . . ?
C21 C22 H22 119.8 . . ?
C23 C22 H22 119.8 . . ?

loop_
_geom_bond_atom_site_label_1
_geom_bond_atom_site_label_2
_geom_bond_distance
_geom_bond_site_symmetry_2
_geom_bond_publ_flag
O1 C4 1.378(3) . ?
O1 C5 1.389(3) . ?
C1 C2 1.378(3) . ?
C1 C5 1.449(4) . ?
C1 C6 1.474(3) . ?
C6 C7 1.397(4) . ?
C6 C11 1.402(4) . ?
C5 O2 1.219(3) . ?
C4 C3 1.329(4) . ?
C4 C19 1.464(4) . ?
C3 C2 1.425(3) . ?
C3 H3 0.9300 . ?
C2 C13 1.492(4) . ?
C9 C10 1.382(4) . ?
C9 C8 1.390(4) . ?
C9 C12 1.504(4) . ?
C8 C7 1.380(4) . ?
C8 H8 0.9300 . ?
C7 H7 0.9300 . ?
C16 C17 1.362(5) . ?
C16 C15 1.383(5) . ?
C16 H16 0.9300 . ?
C15 C14 1.375(4) . ?
C15 H15 0.9300 . ?
C14 C13 1.381(4) . ?
C14 H14 0.9300 . ?
C13 C18 1.381(4) . ?
C12 H12A 0.9600 . ?
C12 H12B 0.9600 . ?
C12 H12C 0.9600 . ?
C11 C10 1.370(4) . ?
C11 H11 0.9300 . ?
C10 H10 0.9300 . ?
C18 C17 1.377(4) . ?
C18 H18 0.9300 . ?
C17 H17 0.9300 . ?
C20 C21 1.379(4) . ?
C20 C19 1.382(4) . ?
C20 H20 0.9300 . ?
C19 C24 1.381(4) . ?
C21 C22 1.364(4) . ?
C21 H21 0.9300 . ?
C24 C23 1.385(4) . ?
C24 H24 0.9300 . ?
C23 C22 1.368(4) . ?
C23 H23 0.9300 . ?
C22 H22 0.9300 . ?

loop_
_geom_torsion_atom_site_label_1
_geom_torsion_atom_site_label_2
_geom_torsion_atom_site_label_3
_geom_torsion_atom_site_label_4
_geom_torsion
_geom_torsion_site_symmetry_1
_geom_torsion_site_symmetry_2
_geom_torsion_site_symmetry_3
_geom_torsion_site_symmetry_4
_geom_torsion_publ_flag
C2 C1 C6 C7 138.7(3) . . . . ?
C5 C1 C6 C7 -44.6(3) . . . . ?
C2 C1 C6 C11 -42.3(4) . . . . ?
C5 C1 C6 C11 134.5(3) . . . . ?
C4 O1 C5 O2 -175.9(2) . . . . ?
C4 O1 C5 C1 2.9(3) . . . . ?
C2 C1 C5 O2 178.3(3) . . . . ?
C6 C1 C5 O2 1.4(4) . . . . ?
C2 C1 C5 O1 -0.4(4) . . . . ?
C6 C1 C5 O1 -177.3(2) . . . . ?
C5 O1 C4 C3 -3.1(4) . . . . ?
C5 O1 C4 C19 177.2(2) . . . . ?
O1 C4 C3 C2 0.7(4) . . . . ?
C19 C4 C3 C2 -179.7(3) . . . . ?
C5 C1 C2 C3 -1.9(4) . . . . ?
C6 C1 C2 C3 174.8(2) . . . . ?
C5 C1 C2 C13 178.4(2) . . . . ?
C6 C1 C2 C13 -4.9(4) . . . . ?
C4 C3 C2 C1 1.8(4) . . . . ?
C4 C3 C2 C13 -178.5(3) . . . . ?
C10 C9 C8 C7 -0.6(5) . . . . ?
C12 C9 C8 C7 179.8(3) . . . . ?
C9 C8 C7 C6 -0.6(4) . . . . ?
C11 C6 C7 C8 1.7(4) . . . . ?
C1 C6 C7 C8 -179.2(2) . . . . ?
C17 C16 C15 C14 2.4(5) . . . . ?
C16 C15 C14 C13 -1.6(5) . . . . ?
C15 C14 C13 C18 -0.9(4) . . . . ?
C15 C14 C13 C2 -179.1(2) . . . . ?
C1 C2 C13 C14 -55.1(4) . . . . ?
C3 C2 C13 C14 125.3(3) . . . . ?
C1 C2 C13 C18 126.7(3) . . . . ?
C3 C2 C13 C18 -52.9(3) . . . . ?
C7 C6 C11 C10 -1.8(4) . . . . ?
C1 C6 C11 C10 179.2(2) . . . . ?
C6 C11 C10 C9 0.6(4) . . . . ?
C8 C9 C10 C11 0.5(4) . . . . ?
C12 C9 C10 C11 -179.8(3) . . . . ?
C14 C13 C18 C17 2.5(4) . . . . ?
C2 C13 C18 C17 -179.2(3) . . . . ?
C15 C16 C17 C18 -0.8(5) . . . . ?
C13 C18 C17 C16 -1.7(5) . . . . ?
C21 C20 C19 C24 -0.7(4) . . . . ?
C21 C20 C19 C4 176.4(3) . . . . ?
C3 C4 C19 C24 158.9(3) . . . . ?
O1 C4 C19 C24 -21.4(4) . . . . ?
C3 C4 C19 C20 -18.1(4) . . . . ?
O1 C4 C19 C20 161.5(2) . . . . ?
C19 C20 C21 C22 0.6(5) . . . . ?
C20 C19 C24 C23 0.6(5) . . . . ?
C4 C19 C24 C23 -176.5(3) . . . . ?
C19 C24 C23 C22 -0.4(5) . . . . ?
C20 C21 C22 C23 -0.4(5) . . . . ?
C24 C23 C22 C21 0.3(5) . . . . ?
